data_7002114
loop_
_publ_author_name
'Xi, Zhenxing'
'Liu, Bin'
'Lu, Chunxin'
'Chen, Wanzhi'

_publ_section_title
;
 Cobalt(iii) complexes bearing bidentate, tridentate, and tetradentate
 N-heterocyclic carbenes: synthesis, X-ray structures and catalytic
 activities
;
_journal_issue 35
_journal_name_full 'Dalton Transactions'
_journal_page_first 7008
_journal_paper_doi 10.1039/b906242d
_journal_year 2009
_chemical_formula_sum 'C34 H30 Co F18 N18 P3'
_chemical_formula_weight 1184.60
_chemical_name_systematic
;
?
;
_space_group_IT_number 14
_symmetry_cell_setting monoclinic
_symmetry_space_group_name_Hall '-P 2ybc'
_symmetry_space_group_name_H-M 'P 1 21/c 1'
_atom_sites_solution_hydrogens geom
_atom_sites_solution_primary direct
_atom_sites_solution_secondary difmap
_audit_creation_method SHELXL-97
_cell_angle_alpha 90.00
_cell_angle_beta 97.452(2)
_cell_angle_gamma 90.00
_cell_formula_units_Z 4
_cell_length_a 10.7754(15)
_cell_length_b 23.792(3)
_cell_length_c 18.221(2)
_cell_measurement_temperature 298(2)
_cell_volume 4631.8(10)
_computing_cell_refinement 'Bruker SMART'
_computing_data_collection 'Bruker SMART'
_computing_data_reduction 'Bruker SHELXTL'
_computing_molecular_graphics 'Bruker SHELXTL'
_computing_publication_material 'Bruker SHELXTL'
_computing_structure_refinement 'Bruker SHELXTL'
_computing_structure_solution 'Bruker SHELXTL'
_diffrn_ambient_temperature 298(2)
_diffrn_measured_fraction_theta_full 0.999
_diffrn_measured_fraction_theta_max 0.999
_diffrn_radiation_monochromator graphite
_diffrn_radiation_source 'fine-focus sealed tube'
_diffrn_radiation_type MoK\a
_diffrn_radiation_wavelength 0.71073
_diffrn_reflns_av_R_equivalents 0.1567
_diffrn_reflns_av_sigmaI/netI 0.1591
_diffrn_reflns_limit_h_max 12
_diffrn_reflns_limit_h_min -12
_diffrn_reflns_limit_k_max 28
_diffrn_reflns_limit_k_min -26
_diffrn_reflns_limit_l_max 14
_diffrn_reflns_limit_l_min -21
_diffrn_reflns_number 23278
_diffrn_reflns_theta_full 25.01
_diffrn_reflns_theta_max 25.01
_diffrn_reflns_theta_min 1.42
_exptl_absorpt_coefficient_mu 0.598
_exptl_absorpt_correction_T_max 0.9156
_exptl_absorpt_correction_T_min 0.8179
_exptl_absorpt_correction_type multi-scan
_exptl_absorpt_process_details sababs
_exptl_crystal_colour yellow
_exptl_crystal_density_diffrn 1.699
_exptl_crystal_density_method 'not measured'
_exptl_crystal_description block
_exptl_crystal_F_000 2376
_exptl_crystal_size_max 0.35
_exptl_crystal_size_mid 0.17
_exptl_crystal_size_min 0.15
_refine_diff_density_max 0.982
_refine_diff_density_min -1.037
_refine_diff_density_rms 0.124
_refine_ls_extinction_coef 0.0004(5)
_refine_ls_extinction_expression Fc^*^=kFc[1+0.001xFc^2^\l^3^/sin(2\q)]^-1/4^
_refine_ls_extinction_method SHELXL
_refine_ls_goodness_of_fit_ref 0.984
_refine_ls_hydrogen_treatment constr
_refine_ls_matrix_type full
_refine_ls_number_parameters 799
_refine_ls_number_reflns 8158
_refine_ls_number_restraints 0
_refine_ls_restrained_S_all 0.984
_refine_ls_R_factor_all 0.2102
_refine_ls_R_factor_gt 0.1194
_refine_ls_shift/su_max 0.001
_refine_ls_shift/su_mean 0.000
_refine_ls_structure_factor_coef Fsqd
_refine_ls_weighting_details 'calc w=1/[\s^2^(Fo^2^)+(0.1973P)^2^+0.0000P] where P=(Fo^2^+2Fc^2^)/3'
_refine_ls_weighting_scheme calc
_refine_ls_wR_factor_gt 0.3165
_refine_ls_wR_factor_ref 0.3659
_reflns_number_gt 3326
_reflns_number_total 8158
_reflns_threshold_expression >2sigma(I)
_cod_data_source_file b906242d.txt
_cod_data_source_block complex3
_cod_depositor_comments
;
The following automatic conversions were performed:
'_symmetry_cell_setting' value 'Monoclinic' changed to 'monoclinic'
according to '/home/saulius/struct/CIF-dictionaries/cif_core.dic'
dictionary named 'cif_core.dic' version 2.4.1 from 2010-06-29.

Automatic conversion script
Id: cif_fix_enum 1527 2010-12-29 10:47:43Z saulius 
;
_cod_original_sg_symbol_H-M 'P2(1)/c '
_cod_database_code 7002114

loop_
_symmetry_equiv_pos_as_xyz
'x, y, z'
'-x, y+1/2, -z+1/2'
'-x, -y, -z'
'x, -y-1/2, z-1/2'

loop_
_atom_site_label
_atom_site_type_symbol
_atom_site_fract_x
_atom_site_fract_y
_atom_site_fract_z
_atom_site_U_iso_or_equiv
_atom_site_adp_type
_atom_site_occupancy
_atom_site_symmetry_multiplicity
_atom_site_calc_flag
_atom_site_refinement_flags
_atom_site_disorder_assembly
_atom_site_disorder_group
Co1 Co 0.33437(12) 0.35478(6) 0.76783(7) 0.0480(5) Uani 1 1 d . . .
F1 F 0.9736(7) 0.3412(4) 0.4561(4) 0.112(3) Uani 1 1 d . A .
F2 F 0.6901(7) 0.3715(5) 0.4510(5) 0.136(4) Uani 1 1 d . A .
F3 F 0.845(5) 0.337(3) 0.532(3) 0.095(16) Uani 0.47(12) 1 d P A 1
F4 F 0.800(7) 0.299(3) 0.420(5) 0.111(15) Uani 0.47(12) 1 d P A 1
F5 F 0.825(5) 0.376(3) 0.369(2) 0.113(15) Uani 0.47(12) 1 d P A 1
F6 F 0.893(6) 0.415(2) 0.480(5) 0.118(17) Uani 0.47(12) 1 d P A 1
F3' F 0.856(5) 0.410(2) 0.513(3) 0.108(16) Uani 0.53(12) 1 d P A 2
F4' F 0.844(5) 0.401(3) 0.389(4) 0.150(18) Uani 0.53(12) 1 d P A 2
F5' F 0.793(5) 0.310(3) 0.391(4) 0.101(17) Uani 0.53(12) 1 d P A 2
F6' F 0.816(6) 0.318(2) 0.515(4) 0.120(13) Uani 0.53(12) 1 d P A 2
F7 F 0.6302(8) 0.3687(5) 0.0419(5) 0.146(4) Uani 1 1 d . B .
F8 F 0.9215(8) 0.3597(5) 0.0601(5) 0.156(4) Uani 1 1 d . B .
F9 F 0.7663(16) 0.3028(7) 0.0707(12) 0.149(11) Uani 0.71(4) 1 d P B 1
F10 F 0.761(3) 0.3501(16) -0.0320(15) 0.138(14) Uani 0.71(4) 1 d P B 1
F11 F 0.779(3) 0.4218(14) 0.0301(18) 0.182(12) Uani 0.71(4) 1 d P B 1
F12 F 0.7830(17) 0.3832(10) 0.1350(11) 0.113(8) Uani 0.71(4) 1 d P B 1
F13 F 0.750(4) 0.530(2) 0.800(2) 0.131(12) Uani 0.66(5) 1 d P C 1
F14 F 0.851(4) 0.4352(15) 0.701(2) 0.142(15) Uani 0.66(5) 1 d P C 1
F15 F 0.840(2) 0.5289(9) 0.6960(13) 0.135(10) Uani 0.66(5) 1 d P C 1
F16 F 0.667(2) 0.4783(15) 0.701(3) 0.187(16) Uani 0.66(5) 1 d P C 1
F17 F 0.758(3) 0.4367(12) 0.804(2) 0.160(13) Uani 0.66(5) 1 d P C 1
F18 F 0.931(2) 0.4862(13) 0.7980(14) 0.140(10) Uani 0.66(5) 1 d P C 1
F9' F 0.770(5) 0.344(3) 0.125(3) 0.13(3) Uani 0.29(4) 1 d P B 2
F10' F 0.777(6) 0.317(3) -0.012(4) 0.12(3) Uani 0.29(4) 1 d P B 2
F11' F 0.794(4) 0.400(3) -0.023(3) 0.12(2) Uani 0.29(4) 1 d P B 2
F12' F 0.753(6) 0.431(3) 0.072(4) 0.15(2) Uani 0.29(4) 1 d P B 2
F13' F 0.666(4) 0.4467(19) 0.751(3) 0.107(18) Uani 0.34(5) 1 d P C 2
F14' F 0.907(5) 0.517(2) 0.759(4) 0.16(2) Uani 0.34(5) 1 d P C 2
F15' F 0.862(8) 0.429(3) 0.744(4) 0.14(2) Uani 0.34(5) 1 d P C 2
F16' F 0.809(5) 0.473(3) 0.839(3) 0.16(2) Uani 0.34(5) 1 d P C 2
F17' F 0.712(9) 0.535(5) 0.766(5) 0.16(3) Uani 0.34(5) 1 d P C 2
F18' F 0.764(6) 0.490(3) 0.671(3) 0.17(3) Uani 0.34(5) 1 d P C 2
N1 N 0.5320(7) 0.2858(4) 0.8561(4) 0.056(2) Uani 1 1 d . . .
N2 N 0.3488(8) 0.2849(4) 0.8909(5) 0.059(2) Uani 1 1 d . . .
N3 N 0.2008(7) 0.3451(3) 0.8351(4) 0.051(2) Uani 1 1 d . . .
N4 N 0.1568(9) 0.2850(4) 0.9343(5) 0.071(3) Uani 1 1 d . . .
N5 N 0.5864(7) 0.3227(4) 0.7426(5) 0.062(2) Uani 1 1 d . . .
N6 N 0.4904(8) 0.3605(4) 0.6443(5) 0.062(2) Uani 1 1 d . . .
N7 N 0.3409(11) 0.3520(5) 0.5444(6) 0.090(3) Uani 1 1 d . . .
N8 N 0.4055(11) 0.4432(6) 0.5912(7) 0.101(4) Uani 1 1 d . . .
N9 N 0.1445(8) 0.4157(4) 0.6641(5) 0.065(2) Uani 1 1 d . . .
N10 N 0.2774(8) 0.4655(4) 0.7332(5) 0.066(2) Uani 1 1 d . . .
N11 N 0.4113(8) 0.4232(3) 0.8230(5) 0.052(2) Uani 1 1 d . . .
N12 N 0.4079(10) 0.5227(4) 0.8118(6) 0.077(3) Uani 1 1 d . . .
N13 N 0.1457(9) 0.3162(4) 0.6482(5) 0.067(3) Uani 1 1 d . . .
N14 N 0.2702(8) 0.2497(4) 0.6819(5) 0.065(2) Uani 1 1 d . . .
N15 N 0.4696(12) 0.2120(6) 0.6827(7) 0.100(4) Uani 1 1 d . . .
N16 N 0.3417(10) 0.1848(5) 0.7747(7) 0.093(3) Uani 1 1 d . . .
N17 N -0.0598(16) 0.2543(8) 0.7534(9) 0.142(6) Uani 1 1 d . . .
N18 N 0.285(3) 0.3989(14) -0.003(2) 0.268(16) Uani 1 1 d . . .
P1 P 0.8333(3) 0.35843(15) 0.45073(19) 0.0737(10) Uani 1 1 d . . .
P2 P 0.7758(3) 0.3632(2) 0.0509(2) 0.0875(12) Uani 1 1 d . . .
P3 P 0.7926(4) 0.4829(2) 0.7471(3) 0.0991(13) Uani 1 1 d . . .
C1 C 0.6320(10) 0.3045(5) 0.8153(6) 0.066(3) Uani 1 1 d . . .
H1A H 0.6769 0.3351 0.8420 0.079 Uiso 1 1 calc R . .
H1B H 0.6905 0.2738 0.8125 0.079 Uiso 1 1 calc R . .
C2 C 0.4158(9) 0.3041(4) 0.8362(5) 0.053(2) Uani 1 1 d . . .
C3 C 0.4270(12) 0.2563(5) 0.9444(6) 0.073(3) Uani 1 1 d . . .
H3 H 0.4050 0.2400 0.9872 0.087 Uiso 1 1 calc R . .
C4 C 0.5400(11) 0.2568(5) 0.9223(6) 0.070(3) Uani 1 1 d . . .
H4 H 0.6120 0.2405 0.9471 0.084 Uiso 1 1 calc R . .
C5 C 0.2272(9) 0.3050(4) 0.8859(5) 0.053(3) Uani 1 1 d . . .
C6 C 0.0391(11) 0.3083(5) 0.9292(6) 0.072(3) Uani 1 1 d . . .
H6 H -0.0189 0.2942 0.9580 0.086 Uiso 1 1 calc R . .
C7 C 0.0067(10) 0.3527(5) 0.8816(6) 0.066(3) Uani 1 1 d . . .
H7 H -0.0692 0.3713 0.8818 0.080 Uiso 1 1 calc R . .
C8 C 0.0886(10) 0.3684(5) 0.8343(6) 0.059(3) Uani 1 1 d . . .
H8 H 0.0650 0.3967 0.8001 0.071 Uiso 1 1 calc R . .
C9 C 0.4783(8) 0.3494(4) 0.7160(5) 0.050(2) Uani 1 1 d . . .
C10 C 0.6077(10) 0.3441(6) 0.6268(7) 0.077(4) Uani 1 1 d . . .
H10 H 0.6380 0.3488 0.5817 0.092 Uiso 1 1 calc R . .
C11 C 0.6680(11) 0.3202(5) 0.6879(7) 0.077(3) Uani 1 1 d . . .
H11 H 0.7481 0.3049 0.6933 0.092 Uiso 1 1 calc R . .
C12 C 0.4052(12) 0.3874(7) 0.5892(7) 0.073(3) Uani 1 1 d . . .
C13 C 0.3249(18) 0.4639(9) 0.5282(13) 0.117(6) Uani 1 1 d . . .
H13 H 0.3175 0.5026 0.5217 0.140 Uiso 1 1 calc R . .
C14 C 0.263(2) 0.4320(11) 0.4810(10) 0.118(7) Uani 1 1 d . . .
H14 H 0.2158 0.4476 0.4396 0.142 Uiso 1 1 calc R . .
C15 C 0.2654(17) 0.3774(10) 0.4901(8) 0.114(6) Uani 1 1 d . . .
H15 H 0.2125 0.3554 0.4575 0.137 Uiso 1 1 calc R . .
C16 C 0.0706(11) 0.3672(5) 0.6385(7) 0.074(3) Uani 1 1 d . . .
H16A H 0.0387 0.3719 0.5866 0.089 Uiso 1 1 calc R . .
H16B H -0.0003 0.3640 0.6660 0.089 Uiso 1 1 calc R . .
C17 C 0.2475(9) 0.4127(5) 0.7129(6) 0.054(3) Uani 1 1 d . . .
C18 C 0.1931(12) 0.5029(5) 0.6968(7) 0.076(3) Uani 1 1 d . . .
H18 H 0.1937 0.5418 0.7021 0.092 Uiso 1 1 calc R . .
C19 C 0.1108(12) 0.4725(5) 0.6527(7) 0.076(4) Uani 1 1 d . . .
H19 H 0.0437 0.4862 0.6204 0.091 Uiso 1 1 calc R . .
C20 C 0.3684(10) 0.4716(5) 0.7927(6) 0.056(3) Uani 1 1 d . . .
C21 C 0.4920(12) 0.5257(6) 0.8735(7) 0.075(3) Uani 1 1 d . . .
H21 H 0.5188 0.5607 0.8921 0.090 Uiso 1 1 calc R . .
C22 C 0.5377(12) 0.4785(5) 0.9084(7) 0.072(3) Uani 1 1 d . . .
H22 H 0.5968 0.4811 0.9502 0.086 Uiso 1 1 calc R . .
C23 C 0.4972(10) 0.4269(5) 0.8823(6) 0.061(3) Uani 1 1 d . . .
H23 H 0.5296 0.3944 0.9060 0.073 Uiso 1 1 calc R . .
C24 C 0.2464(9) 0.3013(4) 0.6979(6) 0.053(3) Uani 1 1 d . . .
C25 C 0.1852(13) 0.2296(6) 0.6251(7) 0.084(4) Uani 1 1 d . . .
H25 H 0.1830 0.1934 0.6057 0.101 Uiso 1 1 calc R . .
C26 C 0.1094(13) 0.2698(6) 0.6036(7) 0.092(4) Uani 1 1 d . . .
H26 H 0.0430 0.2683 0.5656 0.110 Uiso 1 1 calc R . .
C27 C 0.3677(11) 0.2129(5) 0.7160(7) 0.067(3) Uani 1 1 d . . .
C28 C 0.4353(17) 0.1475(7) 0.8031(10) 0.108(5) Uani 1 1 d . . .
H28 H 0.4255 0.1261 0.8446 0.129 Uiso 1 1 calc R . .
C29 C 0.5383(19) 0.1426(8) 0.7711(11) 0.115(6) Uani 1 1 d . . .
H29 H 0.6000 0.1171 0.7895 0.138 Uiso 1 1 calc R . .
C30 C 0.5536(16) 0.1739(8) 0.7130(12) 0.115(6) Uani 1 1 d . . .
H30 H 0.6269 0.1694 0.6917 0.139 Uiso 1 1 calc R . .
C31 C -0.0188(17) 0.2093(10) 0.7547(9) 0.110(5) Uani 1 1 d . . .
C32 C 0.0236(16) 0.1514(9) 0.7612(10) 0.132(6) Uani 1 1 d . . .
H32A H -0.0257 0.1311 0.7926 0.198 Uiso 1 1 calc R . .
H32B H 0.1100 0.1505 0.7823 0.198 Uiso 1 1 calc R . .
H32C H 0.0146 0.1343 0.7131 0.198 Uiso 1 1 calc R . .
C33 C 0.207(4) 0.4242(16) 0.022(4) 0.31(3) Uani 1 1 d . . .
C34 C 0.101(4) 0.4626(17) 0.036(3) 0.32(2) Uani 1 1 d . . .
H34A H 0.1153 0.4767 0.0853 0.487 Uiso 1 1 calc R . .
H34B H 0.0238 0.4421 0.0285 0.487 Uiso 1 1 calc R . .
H34C H 0.0967 0.4935 0.0014 0.487 Uiso 1 1 calc R . .

loop_
_atom_site_aniso_label
_atom_site_aniso_U_11
_atom_site_aniso_U_22
_atom_site_aniso_U_33
_atom_site_aniso_U_23
_atom_site_aniso_U_13
_atom_site_aniso_U_12
Co1 0.0353(7) 0.0623(9) 0.0465(8) -0.0004(6) 0.0056(6) 0.0036(7)
F1 0.066(5) 0.174(8) 0.097(6) 0.009(5) 0.009(4) 0.010(5)
F2 0.064(5) 0.209(10) 0.131(7) -0.041(7) -0.004(5) 0.040(6)
F3 0.074(18) 0.15(5) 0.060(15) 0.003(17) -0.001(12) -0.008(19)
F4 0.12(2) 0.105(19) 0.10(4) 0.01(2) 0.00(3) -0.019(16)
F5 0.15(3) 0.12(3) 0.060(14) 0.008(17) -0.021(13) 0.01(2)
F6 0.11(3) 0.133(19) 0.11(4) -0.01(2) -0.01(2) -0.031(17)
F3' 0.11(2) 0.12(3) 0.09(2) -0.032(18) 0.000(17) 0.025(16)
F4' 0.22(3) 0.13(3) 0.09(3) 0.07(2) -0.01(2) -0.04(2)
F5' 0.080(14) 0.13(4) 0.09(3) -0.04(2) -0.005(17) 0.003(18)
F6' 0.13(3) 0.14(3) 0.09(3) 0.012(19) 0.03(2) -0.05(2)
F7 0.073(6) 0.251(12) 0.117(7) -0.019(7) 0.024(5) 0.006(7)
F8 0.058(5) 0.285(14) 0.123(8) -0.054(7) 0.000(5) 0.004(6)
F9 0.159(15) 0.120(14) 0.15(2) -0.009(11) -0.033(13) 0.016(10)
F10 0.089(14) 0.25(5) 0.075(12) -0.01(2) 0.000(9) -0.02(2)
F11 0.19(3) 0.21(3) 0.14(3) 0.01(3) 0.03(2) -0.02(2)
F12 0.082(9) 0.16(2) 0.094(11) -0.055(14) 0.013(7) -0.001(12)
F13 0.10(2) 0.15(3) 0.15(3) -0.03(2) 0.029(17) 0.020(18)
F14 0.12(2) 0.14(3) 0.18(3) -0.05(2) 0.08(3) -0.001(18)
F15 0.137(18) 0.133(16) 0.135(17) 0.043(12) 0.011(14) -0.027(13)
F16 0.093(17) 0.21(3) 0.24(4) -0.03(3) -0.02(2) 0.000(18)
F17 0.14(3) 0.16(2) 0.20(3) 0.028(19) 0.08(3) -0.006(18)
F18 0.117(15) 0.17(2) 0.126(17) 0.015(13) -0.017(12) 0.031(14)
F9' 0.10(3) 0.21(8) 0.09(4) 0.00(4) 0.03(2) 0.00(4)
F10' 0.08(3) 0.17(5) 0.12(7) -0.03(4) 0.03(3) 0.01(3)
F11' 0.10(3) 0.18(5) 0.09(3) 0.02(3) 0.07(3) 0.01(3)
F12' 0.12(3) 0.22(5) 0.12(5) -0.03(5) 0.05(4) 0.00(3)
F13' 0.07(2) 0.13(3) 0.13(4) -0.02(2) 0.06(2) -0.02(2)
F14' 0.11(3) 0.17(5) 0.19(7) 0.00(4) 0.04(4) -0.03(3)
F15' 0.12(3) 0.16(4) 0.16(5) 0.02(5) 0.02(5) 0.04(3)
F16' 0.12(3) 0.19(6) 0.17(4) -0.01(3) 0.01(3) 0.00(3)
F17' 0.12(5) 0.16(4) 0.20(8) 0.01(6) 0.02(4) 0.04(4)
F18' 0.16(6) 0.20(5) 0.15(4) 0.05(3) 0.04(3) 0.00(4)
N1 0.042(5) 0.071(6) 0.054(5) 0.009(4) 0.009(4) 0.011(4)
N2 0.043(5) 0.072(6) 0.063(6) 0.004(4) 0.011(4) 0.004(4)
N3 0.040(5) 0.064(6) 0.049(5) 0.001(4) 0.003(4) 0.005(4)
N4 0.057(6) 0.092(7) 0.070(6) 0.014(5) 0.022(5) 0.003(5)
N5 0.036(5) 0.088(7) 0.060(6) -0.008(5) 0.000(4) 0.011(5)
N6 0.038(5) 0.085(7) 0.062(6) 0.001(5) 0.003(4) 0.006(4)
N7 0.075(7) 0.130(10) 0.064(7) 0.002(7) 0.000(6) 0.020(7)
N8 0.083(8) 0.124(11) 0.101(10) 0.021(8) 0.027(7) 0.020(8)
N9 0.052(6) 0.080(7) 0.061(6) 0.014(5) 0.000(5) 0.012(5)
N10 0.051(6) 0.061(6) 0.086(7) 0.017(5) 0.011(5) 0.010(5)
N11 0.047(5) 0.051(5) 0.063(6) -0.005(4) 0.025(4) 0.007(4)
N12 0.074(7) 0.062(7) 0.099(8) -0.002(5) 0.023(6) 0.001(5)
N13 0.066(6) 0.083(7) 0.049(5) -0.001(5) -0.006(5) 0.006(5)
N14 0.059(6) 0.077(7) 0.057(6) -0.016(5) 0.000(5) 0.006(5)
N15 0.080(8) 0.126(10) 0.097(9) -0.024(7) 0.019(7) 0.015(8)
N16 0.074(7) 0.103(9) 0.100(9) 0.005(7) 0.008(7) 0.010(7)
N17 0.129(14) 0.139(14) 0.156(14) -0.037(11) 0.007(10) 0.027(11)
N18 0.22(3) 0.22(3) 0.36(4) -0.12(3) 0.02(3) -0.07(2)
P1 0.063(2) 0.079(2) 0.076(2) 0.0063(17) -0.0014(17) -0.0009(18)
P2 0.058(2) 0.132(4) 0.075(3) 0.000(2) 0.0170(18) 0.006(2)
P3 0.071(3) 0.112(4) 0.119(4) -0.008(3) 0.030(3) 0.003(3)
C1 0.043(6) 0.084(8) 0.071(8) 0.005(6) 0.010(6) 0.006(6)
C2 0.043(6) 0.062(7) 0.055(6) 0.001(5) 0.011(5) 0.007(5)
C3 0.069(8) 0.077(8) 0.070(8) 0.025(6) -0.003(6) 0.016(7)
C4 0.054(7) 0.082(8) 0.071(8) 0.023(6) -0.006(6) 0.017(6)
C5 0.040(6) 0.073(7) 0.045(6) -0.001(5) 0.005(5) 0.003(5)
C6 0.051(7) 0.095(9) 0.072(8) 0.011(7) 0.018(6) -0.005(7)
C7 0.046(6) 0.105(9) 0.049(6) -0.001(6) 0.006(5) 0.009(6)
C8 0.046(6) 0.078(8) 0.051(6) 0.001(5) -0.001(5) 0.009(5)
C9 0.031(5) 0.076(7) 0.045(6) 0.000(5) 0.011(4) 0.003(5)
C10 0.042(6) 0.121(11) 0.074(9) -0.003(7) 0.034(6) 0.009(7)
C11 0.053(7) 0.104(10) 0.077(9) 0.006(7) 0.023(7) 0.010(7)
C12 0.057(8) 0.100(11) 0.066(8) 0.012(7) 0.023(7) 0.018(8)
C13 0.100(13) 0.127(16) 0.128(16) 0.038(13) 0.037(12) 0.018(12)
C14 0.128(17) 0.16(2) 0.071(11) 0.022(11) 0.023(11) 0.046(15)
C15 0.116(14) 0.155(17) 0.068(10) -0.015(10) -0.005(9) 0.022(13)
C16 0.057(7) 0.086(9) 0.075(8) -0.001(6) -0.008(6) 0.010(7)
C17 0.043(6) 0.060(7) 0.058(7) 0.006(5) 0.002(5) 0.006(5)
C18 0.073(8) 0.067(8) 0.089(9) 0.023(7) 0.008(7) 0.018(7)
C19 0.062(8) 0.085(9) 0.079(9) 0.031(7) 0.003(7) 0.016(7)
C20 0.046(6) 0.056(7) 0.069(7) 0.007(5) 0.017(5) 0.008(5)
C21 0.067(8) 0.070(9) 0.087(9) -0.019(7) 0.010(7) -0.007(7)
C22 0.068(8) 0.076(9) 0.077(8) -0.014(7) 0.031(7) -0.007(7)
C23 0.055(7) 0.066(8) 0.062(7) 0.000(5) 0.006(6) 0.002(6)
C24 0.045(6) 0.056(7) 0.058(7) 0.003(5) 0.010(5) 0.004(5)
C25 0.095(10) 0.082(9) 0.069(8) -0.015(7) -0.018(7) -0.008(8)
C26 0.086(10) 0.098(11) 0.075(9) -0.021(7) -0.052(7) 0.009(8)
C27 0.059(8) 0.076(8) 0.063(8) -0.025(6) -0.002(6) 0.008(6)
C28 0.092(12) 0.108(12) 0.118(13) 0.008(9) -0.006(11) 0.016(10)
C29 0.103(14) 0.120(15) 0.114(14) -0.040(11) -0.018(12) 0.046(12)
C30 0.083(11) 0.134(16) 0.130(16) -0.039(12) 0.015(11) 0.030(11)
C31 0.100(13) 0.126(16) 0.107(12) -0.007(11) 0.025(10) -0.010(12)
C32 0.093(13) 0.162(19) 0.133(15) -0.021(12) -0.016(11) 0.008(12)
C33 0.16(3) 0.18(3) 0.54(8) -0.21(4) -0.10(4) -0.02(3)
C34 0.24(4) 0.27(4) 0.46(6) -0.18(5) 0.05(4) -0.06(3)

loop_
_atom_type_symbol
_atom_type_description
_atom_type_scat_dispersion_real
_atom_type_scat_dispersion_imag
_atom_type_scat_source
C C 0.0033 0.0016 'International Tables Vol C Tables 4.2.6.8 and 6.1.1.4'
H H 0.0000 0.0000 'International Tables Vol C Tables 4.2.6.8 and 6.1.1.4'
N N 0.0061 0.0033 'International Tables Vol C Tables 4.2.6.8 and 6.1.1.4'
F F 0.0171 0.0103 'International Tables Vol C Tables 4.2.6.8 and 6.1.1.4'
Co Co 0.3494 0.9721 'International Tables Vol C Tables 4.2.6.8 and 6.1.1.4'
P P 0.1023 0.0942 'International Tables Vol C Tables 4.2.6.8 and 6.1.1.4'

loop_
_geom_angle_atom_site_label_1
_geom_angle_atom_site_label_2
_geom_angle_atom_site_label_3
_geom_angle
_geom_angle_site_symmetry_1
_geom_angle_site_symmetry_3
_geom_angle_publ_flag
C2 Co1 C17 170.5(4) . . ?
C2 Co1 C9 86.9(4) . . ?
C17 Co1 C9 99.5(4) . . ?
C2 Co1 C24 99.2(4) . . ?
C17 Co1 C24 88.0(5) . . ?
C9 Co1 C24 89.4(4) . . ?
C2 Co1 N3 80.3(4) . . ?
C17 Co1 N3 93.6(4) . . ?
C9 Co1 N3 166.9(4) . . ?
C24 Co1 N3 89.8(4) . . ?
C2 Co1 N11 93.5(4) . . ?
C17 Co1 N11 79.6(4) . . ?
C9 Co1 N11 89.6(4) . . ?
C24 Co1 N11 167.2(4) . . ?
N3 Co1 N11 93.9(3) . . ?
C2 N1 C4 110.6(9) . . ?
C2 N1 C1 119.6(8) . . ?
C4 N1 C1 129.1(9) . . ?
C3 N2 C2 110.1(9) . . ?
C3 N2 C5 134.5(10) . . ?
C2 N2 C5 114.5(9) . . ?
C8 N3 C5 114.7(9) . . ?
C8 N3 Co1 131.6(7) . . ?
C5 N3 Co1 113.5(6) . . ?
C5 N4 C6 114.4(10) . . ?
C9 N5 C11 110.6(9) . . ?
C9 N5 C1 130.6(9) . . ?
C11 N5 C1 118.3(9) . . ?
C9 N6 C10 111.6(9) . . ?
C9 N6 C12 129.4(9) . . ?
C10 N6 C12 118.9(10) . . ?
C12 N7 C15 113.0(14) . . ?
C12 N8 C13 108.8(14) . . ?
C17 N9 C19 109.0(10) . . ?
C17 N9 C16 123.4(9) . . ?
C19 N9 C16 126.8(10) . . ?
C17 N10 C20 116.1(9) . . ?
C17 N10 C18 110.7(10) . . ?
C20 N10 C18 132.2(11) . . ?
C20 N11 C23 116.5(9) . . ?
C20 N11 Co1 112.9(7) . . ?
C23 N11 Co1 130.5(7) . . ?
C20 N12 C21 115.3(10) . . ?
C24 N13 C26 108.6(10) . . ?
C24 N13 C16 132.6(9) . . ?
C26 N13 C16 118.6(9) . . ?
C24 N14 C25 111.5(10) . . ?
C24 N14 C27 129.2(9) . . ?
C25 N14 C27 119.2(10) . . ?
C27 N15 C30 112.1(14) . . ?
C27 N16 C28 113.8(13) . . ?
F4' P1 F5 27.1(19) . . ?
F4' P1 F6' 176(3) . . ?
F5 P1 F6' 154.3(17) . . ?
F4' P1 F4 112(2) . . ?
F5 P1 F4 84.8(17) . . ?
F6' P1 F4 70(2) . . ?
F4' P1 F3 156(2) . . ?
F5 P1 F3 176(2) . . ?
F6' P1 F3 23.2(17) . . ?
F4 P1 F3 92(2) . . ?
F4' P1 F1 93.2(19) . . ?
F5 P1 F1 93.7(18) . . ?
F6' P1 F1 90(2) . . ?
F4 P1 F1 88(3) . . ?
F3 P1 F1 84.2(17) . . ?
F4' P1 F6 67(2) . . ?
F5 P1 F6 94.2(17) . . ?
F6' P1 F6 111.4(15) . . ?
F4 P1 F6 169(4) . . ?
F3 P1 F6 88.3(18) . . ?
F1 P1 F6 82(3) . . ?
F4' P1 F2 92.2(19) . . ?
F5 P1 F2 91.0(18) . . ?
F6' P1 F2 84(2) . . ?
F4 P1 F2 90(3) . . ?
F3 P1 F2 91.0(17) . . ?
F1 P1 F2 174.6(6) . . ?
F6 P1 F2 101(3) . . ?
F4' P1 F5' 91.0(19) . . ?
F5 P1 F5' 63.9(18) . . ?
F6' P1 F5' 90.6(19) . . ?
F4 P1 F5' 21(2) . . ?
F3 P1 F5' 113.1(18) . . ?
F1 P1 F5' 91.4(17) . . ?
F6 P1 F5' 156.7(19) . . ?
F2 P1 F5' 88.1(18) . . ?
F4' P1 F3' 90(2) . . ?
F5 P1 F3' 116.5(15) . . ?
F6' P1 F3' 88.3(16) . . ?
F4 P1 F3' 158(2) . . ?
F3 P1 F3' 66.6(17) . . ?
F1 P1 F3' 95.4(18) . . ?
F6 P1 F3' 27.0(14) . . ?
F2 P1 F3' 85.0(19) . . ?
F5' P1 F3' 173(3) . . ?
F9' P2 F11 124(3) . . ?
F9' P2 F9 57(3) . . ?
F11 P2 F9 177.2(14) . . ?
F9' P2 F10 148(3) . . ?
F11 P2 F10 86.6(16) . . ?
F9 P2 F10 92.3(15) . . ?
F9' P2 F8 93(2) . . ?
F11 P2 F8 91.3(14) . . ?
F9 P2 F8 91.3(8) . . ?
F10 P2 F8 94.2(12) . . ?
F9' P2 F7 88(2) . . ?
F11 P2 F7 87.0(14) . . ?
F9 P2 F7 90.4(8) . . ?
F10 P2 F7 86.3(11) . . ?
F8 P2 F7 178.3(7) . . ?
F9' P2 F10' 117(4) . . ?
F11 P2 F10' 118(3) . . ?
F9 P2 F10' 61(2) . . ?
F10 P2 F10' 32.6(19) . . ?
F8 P2 F10' 86(2) . . ?
F7 P2 F10' 95(2) . . ?
F9' P2 F12 37(3) . . ?
F11 P2 F12 88.0(15) . . ?
F9 P2 F12 93.0(13) . . ?
F10 P2 F12 173.5(17) . . ?
F8 P2 F12 89.4(8) . . ?
F7 P2 F12 90.0(8) . . ?
F10' P2 F12 153(3) . . ?
F9' P2 F11' 166(4) . . ?
F11 P2 F11' 42.3(19) . . ?
F9 P2 F11' 137(2) . . ?
F10 P2 F11' 46(2) . . ?
F8 P2 F11' 83.6(16) . . ?
F7 P2 F11' 95.5(16) . . ?
F10' P2 F11' 76(3) . . ?
F12 P2 F11' 129(3) . . ?
F9' P2 F12' 94(3) . . ?
F11 P2 F12' 31.5(19) . . ?
F9 P2 F12' 148(2) . . ?
F10 P2 F12' 115(3) . . ?
F8 P2 F12' 102(2) . . ?
F7 P2 F12' 77(2) . . ?
F10' P2 F12' 148(3) . . ?
F12 P2 F12' 59(2) . . ?
F11' P2 F12' 74(3) . . ?
F18' P3 F14' 99(3) . . ?
F18' P3 F15' 97(3) . . ?
F14' P3 F15' 94(4) . . ?
F18' P3 F16 52(2) . . ?
F14' P3 F16 143(3) . . ?
F15' P3 F16 110(3) . . ?
F18' P3 F15 51(3) . . ?
F14' P3 F15 51(2) . . ?
F15' P3 F15 112(3) . . ?
F16 P3 F15 94(2) . . ?
F18' P3 F17' 94(4) . . ?
F14' P3 F17' 90(4) . . ?
F15' P3 F17' 168(5) . . ?
F16 P3 F17' 72(4) . . ?
F15 P3 F17' 79(4) . . ?
F18' P3 F17 134(3) . . ?
F14' P3 F17 124(3) . . ?
F15' P3 F17 66(3) . . ?
F16 P3 F17 92.4(18) . . ?
F15 P3 F17 174.0(19) . . ?
F17' P3 F17 103(4) . . ?
F18' P3 F14 67(2) . . ?
F14' P3 F14 95(2) . . ?
F15' P3 F14 29(2) . . ?
F16 P3 F14 93(2) . . ?
F15 P3 F14 90.1(15) . . ?
F17' P3 F14 161(3) . . ?
F17 P3 F14 89.6(15) . . ?
F18' P3 F13 118(3) . . ?
F14' P3 F13 80(2) . . ?
F15' P3 F13 145(3) . . ?
F16 P3 F13 94.4(17) . . ?
F15 P3 F13 90(2) . . ?
F17' P3 F13 25(3) . . ?
F17 P3 F13 89(2) . . ?
F14 P3 F13 172.9(19) . . ?
F18' P3 F13' 92(3) . . ?
F14' P3 F13' 169(3) . . ?
F15' P3 F13' 88(4) . . ?
F16 P3 F13' 44.3(16) . . ?
F15 P3 F13' 138(3) . . ?
F17' P3 F13' 86(5) . . ?
F17 P3 F13' 48.1(16) . . ?
F14 P3 F13' 92.2(18) . . ?
F13 P3 F13' 92(2) . . ?
F18' P3 F18 129(3) . . ?
F14' P3 F18 38(2) . . ?
F15' P3 F18 69(3) . . ?
F16 P3 F18 178.6(17) . . ?
F15 P3 F18 87.5(14) . . ?
F17' P3 F18 109(3) . . ?
F17 P3 F18 86.5(18) . . ?
F14 P3 F18 86.4(17) . . ?
F13 P3 F18 86.5(16) . . ?
F13' P3 F18 135(2) . . ?
F18' P3 F16' 173(3) . . ?
F14' P3 F16' 87(3) . . ?
F15' P3 F16' 86(3) . . ?
F16 P3 F16' 121(2) . . ?
F15 P3 F16' 134(3) . . ?
F17' P3 F16' 83(3) . . ?
F17 P3 F16' 41.8(17) . . ?
F14 P3 F16' 115(2) . . ?
F13 P3 F16' 60(2) . . ?
F13' P3 F16' 82(2) . . ?
F18 P3 F16' 58.3(17) . . ?
N5 C1 N1 112.4(8) . . ?
N1 C2 N2 104.8(8) . . ?
N1 C2 Co1 137.4(8) . . ?
N2 C2 Co1 116.8(7) . . ?
C4 C3 N2 106.3(10) . . ?
C3 C4 N1 108.1(9) . . ?
N4 C5 N3 129.1(10) . . ?
N4 C5 N2 116.8(9) . . ?
N3 C5 N2 114.0(9) . . ?
N4 C6 C7 120.4(10) . . ?
C8 C7 C6 118.3(11) . . ?
N3 C8 C7 122.8(10) . . ?
N6 C9 N5 104.4(8) . . ?
N6 C9 Co1 130.2(7) . . ?
N5 C9 Co1 124.4(7) . . ?
C11 C10 N6 106.5(10) . . ?
C10 C11 N5 106.8(10) . . ?
N7 C12 N8 131.4(13) . . ?
N7 C12 N6 113.1(13) . . ?
N8 C12 N6 115.5(13) . . ?
C14 C13 N8 123.2(19) . . ?
C13 C14 C15 120.5(19) . . ?
C14 C15 N7 122.8(18) . . ?
N9 C16 N13 110.6(9) . . ?
N9 C17 N10 106.6(9) . . ?
N9 C17 Co1 135.1(9) . . ?
N10 C17 Co1 117.1(8) . . ?
C19 C18 N10 106.6(11) . . ?
C18 C19 N9 107.1(10) . . ?
N12 C20 N11 127.1(11) . . ?
N12 C20 N10 118.5(10) . . ?
N11 C20 N10 114.2(10) . . ?
N12 C21 C22 120.7(11) . . ?
C21 C22 C23 120.2(12) . . ?
N11 C23 C22 119.8(11) . . ?
N14 C24 N13 105.1(9) . . ?
N14 C24 Co1 132.0(8) . . ?
N13 C24 Co1 122.6(8) . . ?
C26 C25 N14 107.7(11) . . ?
C25 C26 N13 107.0(10) . . ?
N16 C27 N15 129.8(12) . . ?
N16 C27 N14 115.9(11) . . ?
N15 C27 N14 114.4(12) . . ?
C29 C28 N16 120.0(17) . . ?
C30 C29 C28 120.2(18) . . ?
C29 C30 N15 124.0(18) . . ?
N17 C31 C32 174(2) . . ?
N18 C33 C34 166(7) . . ?

loop_
_geom_bond_atom_site_label_1
_geom_bond_atom_site_label_2
_geom_bond_distance
_geom_bond_site_symmetry_2
_geom_bond_publ_flag
Co1 C2 1.868(10) . ?
Co1 C17 1.881(10) . ?
Co1 C9 1.922(9) . ?
Co1 C24 1.957(10) . ?
Co1 N3 2.021(8) . ?
Co1 N11 2.033(8) . ?
F1 P1 1.557(8) . ?
F2 P1 1.575(8) . ?
F3 P1 1.55(5) . ?
F4 P1 1.55(8) . ?
F5 P1 1.54(4) . ?
F6 P1 1.57(5) . ?
F3' P1 1.66(3) . ?
F4' P1 1.52(3) . ?
F5' P1 1.61(5) . ?
F6' P1 1.55(5) . ?
F7 P2 1.562(9) . ?
F8 P2 1.558(9) . ?
F9 P2 1.490(16) . ?
F10 P2 1.53(3) . ?
F11 P2 1.45(3) . ?
F12 P2 1.597(17) . ?
F13 P3 1.59(4) . ?
F14 P3 1.59(3) . ?
F15 P3 1.57(2) . ?
F16 P3 1.50(2) . ?
F17 P3 1.59(2) . ?
F18 P3 1.66(2) . ?
F9' P2 1.44(5) . ?
F10' P2 1.59(8) . ?
F11' P2 1.64(4) . ?
F12' P2 1.68(7) . ?
F13' P3 1.62(3) . ?
F14' P3 1.48(4) . ?
F15' P3 1.49(8) . ?
F16' P3 1.67(5) . ?
F17' P3 1.58(11) . ?
F18' P3 1.38(4) . ?
N1 C2 1.331(12) . ?
N1 C4 1.382(13) . ?
N1 C1 1.455(13) . ?
N2 C3 1.381(13) . ?
N2 C2 1.381(12) . ?
N2 C5 1.387(12) . ?
N3 C8 1.329(12) . ?
N3 C5 1.333(12) . ?
N4 C5 1.324(12) . ?
N4 C6 1.376(13) . ?
N5 C9 1.360(12) . ?
N5 C11 1.413(13) . ?
N5 C1 1.421(13) . ?
N6 C9 1.355(12) . ?
N6 C10 1.399(13) . ?
N6 C12 1.423(14) . ?
N7 C12 1.307(17) . ?
N7 C15 1.341(19) . ?
N8 C12 1.328(17) . ?
N8 C13 1.43(2) . ?
N9 C17 1.331(12) . ?
N9 C19 1.408(14) . ?
N9 C16 1.443(14) . ?
N10 C17 1.337(13) . ?
N10 C20 1.372(13) . ?
N10 C18 1.378(13) . ?
N11 C20 1.331(12) . ?
N11 C23 1.332(12) . ?
N12 C20 1.320(13) . ?
N12 C21 1.351(15) . ?
N13 C24 1.366(12) . ?
N13 C26 1.395(14) . ?
N13 C16 1.458(14) . ?
N14 C24 1.294(12) . ?
N14 C25 1.377(13) . ?
N14 C27 1.445(14) . ?
N15 C27 1.322(15) . ?
N15 C30 1.35(2) . ?
N16 C27 1.321(15) . ?
N16 C28 1.391(17) . ?
N17 C31 1.16(2) . ?
N18 C33 1.18(5) . ?
C3 C4 1.331(16) . ?
C6 C7 1.381(15) . ?
C7 C8 1.364(15) . ?
C10 C11 1.340(16) . ?
C13 C14 1.27(2) . ?
C14 C15 1.31(2) . ?
C18 C19 1.331(16) . ?
C21 C22 1.352(16) . ?
C22 C23 1.366(15) . ?
C25 C26 1.286(16) . ?
C28 C29 1.32(2) . ?
C29 C30 1.32(2) . ?
C31 C32 1.45(2) . ?
C33 C34 1.51(4) . ?

loop_
_geom_torsion_atom_site_label_1
_geom_torsion_atom_site_label_2
_geom_torsion_atom_site_label_3
_geom_torsion_atom_site_label_4
_geom_torsion
_geom_torsion_site_symmetry_1
_geom_torsion_site_symmetry_2
_geom_torsion_site_symmetry_3
_geom_torsion_site_symmetry_4
_geom_torsion_publ_flag
C2 Co1 N3 C8 178.0(10) . . . . ?
C17 Co1 N3 C8 5.4(10) . . . . ?
C9 Co1 N3 C8 -169.4(15) . . . . ?
C24 Co1 N3 C8 -82.6(9) . . . . ?
N11 Co1 N3 C8 85.1(9) . . . . ?
C2 Co1 N3 C5 -7.5(7) . . . . ?
C17 Co1 N3 C5 179.8(7) . . . . ?
C9 Co1 N3 C5 5.1(19) . . . . ?
C24 Co1 N3 C5 91.9(7) . . . . ?
N11 Co1 N3 C5 -100.4(7) . . . . ?
C2 Co1 N11 C20 -175.9(7) . . . . ?
C17 Co1 N11 C20 -2.5(7) . . . . ?
C9 Co1 N11 C20 97.2(7) . . . . ?
C24 Co1 N11 C20 11.4(19) . . . . ?
N3 Co1 N11 C20 -95.4(7) . . . . ?
C2 Co1 N11 C23 5.4(9) . . . . ?
C17 Co1 N11 C23 178.8(9) . . . . ?
C9 Co1 N11 C23 -81.5(9) . . . . ?
C24 Co1 N11 C23 -167.3(15) . . . . ?
N3 Co1 N11 C23 85.9(9) . . . . ?
C9 N5 C1 N1 34.1(16) . . . . ?
C11 N5 C1 N1 -154.8(10) . . . . ?
C2 N1 C1 N5 -22.8(14) . . . . ?
C4 N1 C1 N5 167.8(10) . . . . ?
C4 N1 C2 N2 -1.2(12) . . . . ?
C1 N1 C2 N2 -172.4(9) . . . . ?
C4 N1 C2 Co1 166.6(9) . . . . ?
C1 N1 C2 Co1 -4.6(16) . . . . ?
C3 N2 C2 N1 1.5(12) . . . . ?
C5 N2 C2 N1 172.7(8) . . . . ?
C3 N2 C2 Co1 -169.3(8) . . . . ?
C5 N2 C2 Co1 1.9(12) . . . . ?
C17 Co1 C2 N1 -113(3) . . . . ?
C9 Co1 C2 N1 19.0(11) . . . . ?
C24 Co1 C2 N1 107.9(11) . . . . ?
N3 Co1 C2 N1 -163.8(12) . . . . ?
N11 Co1 C2 N1 -70.4(11) . . . . ?
C17 Co1 C2 N2 53(3) . . . . ?
C9 Co1 C2 N2 -174.2(8) . . . . ?
C24 Co1 C2 N2 -85.3(8) . . . . ?
N3 Co1 C2 N2 2.9(7) . . . . ?
N11 Co1 C2 N2 96.3(8) . . . . ?
C2 N2 C3 C4 -1.2(13) . . . . ?
C5 N2 C3 C4 -170.0(11) . . . . ?
N2 C3 C4 N1 0.4(13) . . . . ?
C2 N1 C4 C3 0.5(14) . . . . ?
C1 N1 C4 C3 170.6(11) . . . . ?
C6 N4 C5 N3 2.0(17) . . . . ?
C6 N4 C5 N2 176.9(9) . . . . ?
C8 N3 C5 N4 1.1(16) . . . . ?
Co1 N3 C5 N4 -174.3(9) . . . . ?
C8 N3 C5 N2 -174.0(8) . . . . ?
Co1 N3 C5 N2 10.6(11) . . . . ?
C3 N2 C5 N4 -15.7(18) . . . . ?
C2 N2 C5 N4 175.9(9) . . . . ?
C3 N2 C5 N3 160.0(11) . . . . ?
C2 N2 C5 N3 -8.4(13) . . . . ?
C5 N4 C6 C7 -6.1(16) . . . . ?
N4 C6 C7 C8 7.1(17) . . . . ?
C5 N3 C8 C7 -0.1(15) . . . . ?
Co1 N3 C8 C7 174.3(8) . . . . ?
C6 C7 C8 N3 -3.9(17) . . . . ?
C10 N6 C9 N5 -3.5(12) . . . . ?
C12 N6 C9 N5 179.4(12) . . . . ?
C10 N6 C9 Co1 -172.3(9) . . . . ?
C12 N6 C9 Co1 10.6(18) . . . . ?
C11 N5 C9 N6 3.2(12) . . . . ?
C1 N5 C9 N6 174.8(10) . . . . ?
C11 N5 C9 Co1 172.8(8) . . . . ?
C1 N5 C9 Co1 -15.6(16) . . . . ?
C2 Co1 C9 N6 158.2(10) . . . . ?
C17 Co1 C9 N6 -29.0(10) . . . . ?
C24 Co1 C9 N6 58.9(10) . . . . ?
N3 Co1 C9 N6 145.7(13) . . . . ?
N11 Co1 C9 N6 -108.3(10) . . . . ?
C2 Co1 C9 N5 -8.7(9) . . . . ?
C17 Co1 C9 N5 164.2(9) . . . . ?
C24 Co1 C9 N5 -108.0(9) . . . . ?
N3 Co1 C9 N5 -21(2) . . . . ?
N11 Co1 C9 N5 84.9(9) . . . . ?
C9 N6 C10 C11 2.5(14) . . . . ?
C12 N6 C10 C11 180.0(12) . . . . ?
N6 C10 C11 N5 -0.4(14) . . . . ?
C9 N5 C11 C10 -1.8(14) . . . . ?
C1 N5 C11 C10 -174.5(11) . . . . ?
C15 N7 C12 N8 2(2) . . . . ?
C15 N7 C12 N6 -176.7(11) . . . . ?
C13 N8 C12 N7 -5(2) . . . . ?
C13 N8 C12 N6 174.2(11) . . . . ?
C9 N6 C12 N7 -99.5(14) . . . . ?
C10 N6 C12 N7 83.6(14) . . . . ?
C9 N6 C12 N8 81.3(15) . . . . ?
C10 N6 C12 N8 -95.7(13) . . . . ?
C12 N8 C13 C14 2(2) . . . . ?
N8 C13 C14 C15 4(3) . . . . ?
C13 C14 C15 N7 -7(3) . . . . ?
C12 N7 C15 C14 4(2) . . . . ?
C17 N9 C16 N13 -22.7(15) . . . . ?
C19 N9 C16 N13 168.8(10) . . . . ?
C24 N13 C16 N9 29.0(17) . . . . ?
C26 N13 C16 N9 -156.2(11) . . . . ?
C19 N9 C17 N10 1.2(12) . . . . ?
C16 N9 C17 N10 -169.1(10) . . . . ?
C19 N9 C17 Co1 168.0(9) . . . . ?
C16 N9 C17 Co1 -2.3(18) . . . . ?
C20 N10 C17 N9 169.1(9) . . . . ?
C18 N10 C17 N9 -0.4(12) . . . . ?
C20 N10 C17 Co1 -0.4(12) . . . . ?
C18 N10 C17 Co1 -169.9(8) . . . . ?
C2 Co1 C17 N9 -120(3) . . . . ?
C9 Co1 C17 N9 108.0(11) . . . . ?
C24 Co1 C17 N9 18.9(12) . . . . ?
N3 Co1 C17 N9 -70.8(11) . . . . ?
N11 Co1 C17 N9 -164.2(12) . . . . ?
C2 Co1 C17 N10 45(3) . . . . ?
C9 Co1 C17 N10 -86.3(8) . . . . ?
C24 Co1 C17 N10 -175.4(8) . . . . ?
N3 Co1 C17 N10 94.9(8) . . . . ?
N11 Co1 C17 N10 1.5(8) . . . . ?
C17 N10 C18 C19 -0.7(13) . . . . ?
C20 N10 C18 C19 -167.9(11) . . . . ?
N10 C18 C19 N9 1.4(13) . . . . ?
C17 N9 C19 C18 -1.7(13) . . . . ?
C16 N9 C19 C18 168.2(11) . . . . ?
C21 N12 C20 N11 -7.2(16) . . . . ?
C21 N12 C20 N10 176.2(10) . . . . ?
C23 N11 C20 N12 5.2(15) . . . . ?
Co1 N11 C20 N12 -173.7(9) . . . . ?
C23 N11 C20 N10 -178.1(9) . . . . ?
Co1 N11 C20 N10 3.0(11) . . . . ?
C17 N10 C20 N12 175.2(9) . . . . ?
C18 N10 C20 N12 -18.1(17) . . . . ?
C17 N10 C20 N11 -1.8(13) . . . . ?
C18 N10 C20 N11 164.9(11) . . . . ?
C20 N12 C21 C22 4.9(17) . . . . ?
N12 C21 C22 C23 -1.3(18) . . . . ?
C20 N11 C23 C22 -0.8(14) . . . . ?
Co1 N11 C23 C22 177.9(7) . . . . ?
C21 C22 C23 N11 -0.9(16) . . . . ?
C25 N14 C24 N13 -2.4(13) . . . . ?
C27 N14 C24 N13 179.3(11) . . . . ?
C25 N14 C24 Co1 -176.2(9) . . . . ?
C27 N14 C24 Co1 5.6(18) . . . . ?
C26 N13 C24 N14 1.9(13) . . . . ?
C16 N13 C24 N14 177.0(11) . . . . ?
C26 N13 C24 Co1 176.4(9) . . . . ?
C16 N13 C24 Co1 -8.5(17) . . . . ?
C2 Co1 C24 N14 -26.1(11) . . . . ?
C17 Co1 C24 N14 160.1(11) . . . . ?
C9 Co1 C24 N14 60.6(10) . . . . ?
N3 Co1 C24 N14 -106.3(10) . . . . ?
N11 Co1 C24 N14 146.5(13) . . . . ?
C2 Co1 C24 N13 161.0(8) . . . . ?
C17 Co1 C24 N13 -12.7(9) . . . . ?
C9 Co1 C24 N13 -112.2(9) . . . . ?
N3 Co1 C24 N13 80.9(9) . . . . ?
N11 Co1 C24 N13 -26(2) . . . . ?
C24 N14 C25 C26 2.1(16) . . . . ?
C27 N14 C25 C26 -179.4(12) . . . . ?
N14 C25 C26 N13 -0.8(16) . . . . ?
C24 N13 C26 C25 -0.6(16) . . . . ?
C16 N13 C26 C25 -176.6(12) . . . . ?
C28 N16 C27 N15 -2(2) . . . . ?
C28 N16 C27 N14 176.5(10) . . . . ?
C30 N15 C27 N16 3.7(19) . . . . ?
C30 N15 C27 N14 -175.2(11) . . . . ?
C24 N14 C27 N16 86.1(16) . . . . ?
C25 N14 C27 N16 -92.1(13) . . . . ?
C24 N14 C27 N15 -94.9(14) . . . . ?
C25 N14 C27 N15 87.0(14) . . . . ?
C27 N16 C28 C29 0(2) . . . . ?
N16 C28 C29 C30 1(3) . . . . ?
C28 C29 C30 N15 0(3) . . . . ?
C27 N15 C30 C29 -2(2) . . . . ?
